data_7236101
loop_
_publ_author_name
'Nie, Lina'
'Zhang, Yu'
'Ye, Kaiqi'
'Han, Jianyu'
'Wang, Yue'
'Rakesh, Ganguly'
'Li, Yongxin'
'Xu, Rong'
'Yan, Qingyu'
'Zhang, Qichun'

_publ_section_title
;
 A crystalline Cu--Sn--S framework for high-performance lithium storage
;
_journal_issue 38
_journal_name_full 'Journal of Materials Chemistry A'
_journal_page_first 19410
_journal_paper_doi 10.1039/C5TA04699H
_journal_volume 3
_journal_year 2015
_chemical_formula_sum 'C12 H0 Cu16 N8 O0 S24 Sn6'
_chemical_formula_weight 2754.42
_space_group_IT_number 219
_space_group_name_Hall 'F -4a 2 3'
_space_group_name_H-M_alt 'F -4 3 c'
_symmetry_cell_setting cubic
_symmetry_space_group_name_H-M 'F -4 3 c'
_atom_sites_solution_hydrogens none
_atom_sites_solution_primary direct
_atom_sites_solution_secondary difmap
_audit_block_doi 10.5517/cc1j8x2s
_audit_creation_method SHELXL-97
_audit_update_record
;
2015-06-25 deposited with the CCDC.
2015-08-12 downloaded from the CCDC.
;
_cell_angle_alpha 90.00
_cell_angle_beta 90.00
_cell_angle_gamma 90.00
_cell_formula_units_Z 4
_cell_length_a 18.040(2)
_cell_length_b 18.040(2)
_cell_length_c 18.040(2)
_cell_measurement_temperature 293(2)
_cell_volume 5871.0(11)
_computing_structure_refinement 'SHELXL-97 (Sheldrick, 1997)'
_computing_structure_solution 'SHELXS-97 (Sheldrick, 1990)'
_diffrn_ambient_temperature 293(2)
_diffrn_measured_fraction_theta_full 0.997
_diffrn_measured_fraction_theta_max 0.997
_diffrn_measurement_device_type 'SuperNova, Dual, Cu at zero, Atlas'
_diffrn_radiation_monochromator graphite
_diffrn_radiation_source 'fine-focus sealed tube'
_diffrn_radiation_type MoK\a
_diffrn_radiation_wavelength 0.71073
_diffrn_reflns_av_R_equivalents 0.0653
_diffrn_reflns_av_sigmaI/netI 0.0217
_diffrn_reflns_limit_h_max 23
_diffrn_reflns_limit_h_min -21
_diffrn_reflns_limit_k_max 23
_diffrn_reflns_limit_k_min -15
_diffrn_reflns_limit_l_max 22
_diffrn_reflns_limit_l_min -23
_diffrn_reflns_number 8694
_diffrn_reflns_theta_full 27.00
_diffrn_reflns_theta_max 27.00
_diffrn_reflns_theta_min 3.19
_exptl_absorpt_coefficient_mu 9.034
_exptl_absorpt_correction_T_max 1.0000
_exptl_absorpt_correction_T_min 0.1939
_exptl_absorpt_correction_type multi-scan
_exptl_crystal_colour black
_exptl_crystal_density_diffrn 3.116
_exptl_crystal_density_method 'not measured'
_exptl_crystal_description block
_exptl_crystal_F_000 5104
_exptl_crystal_size_max 1
_exptl_crystal_size_mid 0.7
_exptl_crystal_size_min 0.5
_refine_diff_density_max 2.915
_refine_diff_density_min -1.455
_refine_diff_density_rms 0.230
_refine_ls_abs_structure_details 'Flack H D (1983), Acta Cryst. A39, 876-881'
_refine_ls_abs_structure_Flack 0.2(3)
_refine_ls_extinction_coef 0.000026(19)
_refine_ls_extinction_expression Fc^*^=kFc[1+0.001xFc^2^\l^3^/sin(2\q)]^-1/4^
_refine_ls_extinction_method SHELXL
_refine_ls_goodness_of_fit_ref 1.118
_refine_ls_hydrogen_treatment none
_refine_ls_matrix_type full
_refine_ls_number_parameters 23
_refine_ls_number_reflns 547
_refine_ls_number_restraints 2
_refine_ls_restrained_S_all 1.116
_refine_ls_R_factor_all 0.0525
_refine_ls_R_factor_gt 0.0374
_refine_ls_shift/su_max 0.001
_refine_ls_shift/su_mean 0.000
_refine_ls_structure_factor_coef Fsqd
_refine_ls_weighting_details 'calc w=1/[\s^2^(Fo^2^)+(0.0624P)^2^+138.3797P] where P=(Fo^2^+2Fc^2^)/3'
_refine_ls_weighting_scheme calc
_refine_ls_wR_factor_gt 0.1058
_refine_ls_wR_factor_ref 0.1157
_reflns_number_gt 433
_reflns_number_total 547
_reflns_threshold_expression >2sigma(I)
_cod_data_source_file c5ta04699h2.cif
_cod_data_source_block a
_cod_original_cell_volume 5871.0(12)
_cod_original_sg_symbol_H-M F-43c
_cod_database_code 7236101

loop_
_symmetry_equiv_pos_as_xyz
'x, y, z'
'-x, -y, z'
'-x, y, -z'
'x, -y, -z'
'z, x, y'
'z, -x, -y'
'-z, -x, y'
'-z, x, -y'
'y, z, x'
'-y, z, -x'
'y, -z, -x'
'-y, -z, x'
'y+1/2, x+1/2, z+1/2'
'-y+1/2, -x+1/2, z+1/2'
'y+1/2, -x+1/2, -z+1/2'
'-y+1/2, x+1/2, -z+1/2'
'x+1/2, z+1/2, y+1/2'
'-x+1/2, z+1/2, -y+1/2'
'-x+1/2, -z+1/2, y+1/2'
'x+1/2, -z+1/2, -y+1/2'
'z+1/2, y+1/2, x+1/2'
'z+1/2, -y+1/2, -x+1/2'
'-z+1/2, y+1/2, -x+1/2'
'-z+1/2, -y+1/2, x+1/2'
'x, y+1/2, z+1/2'
'-x, -y+1/2, z+1/2'
'-x, y+1/2, -z+1/2'
'x, -y+1/2, -z+1/2'
'z, x+1/2, y+1/2'
'z, -x+1/2, -y+1/2'
'-z, -x+1/2, y+1/2'
'-z, x+1/2, -y+1/2'
'y, z+1/2, x+1/2'
'-y, z+1/2, -x+1/2'
'y, -z+1/2, -x+1/2'
'-y, -z+1/2, x+1/2'
'y+1/2, x+1, z+1'
'-y+1/2, -x+1, z+1'
'y+1/2, -x+1, -z+1'
'-y+1/2, x+1, -z+1'
'x+1/2, z+1, y+1'
'-x+1/2, z+1, -y+1'
'-x+1/2, -z+1, y+1'
'x+1/2, -z+1, -y+1'
'z+1/2, y+1, x+1'
'z+1/2, -y+1, -x+1'
'-z+1/2, y+1, -x+1'
'-z+1/2, -y+1, x+1'
'x+1/2, y, z+1/2'
'-x+1/2, -y, z+1/2'
'-x+1/2, y, -z+1/2'
'x+1/2, -y, -z+1/2'
'z+1/2, x, y+1/2'
'z+1/2, -x, -y+1/2'
'-z+1/2, -x, y+1/2'
'-z+1/2, x, -y+1/2'
'y+1/2, z, x+1/2'
'-y+1/2, z, -x+1/2'
'y+1/2, -z, -x+1/2'
'-y+1/2, -z, x+1/2'
'y+1, x+1/2, z+1'
'-y+1, -x+1/2, z+1'
'y+1, -x+1/2, -z+1'
'-y+1, x+1/2, -z+1'
'x+1, z+1/2, y+1'
'-x+1, z+1/2, -y+1'
'-x+1, -z+1/2, y+1'
'x+1, -z+1/2, -y+1'
'z+1, y+1/2, x+1'
'z+1, -y+1/2, -x+1'
'-z+1, y+1/2, -x+1'
'-z+1, -y+1/2, x+1'
'x+1/2, y+1/2, z'
'-x+1/2, -y+1/2, z'
'-x+1/2, y+1/2, -z'
'x+1/2, -y+1/2, -z'
'z+1/2, x+1/2, y'
'z+1/2, -x+1/2, -y'
'-z+1/2, -x+1/2, y'
'-z+1/2, x+1/2, -y'
'y+1/2, z+1/2, x'
'-y+1/2, z+1/2, -x'
'y+1/2, -z+1/2, -x'
'-y+1/2, -z+1/2, x'
'y+1, x+1, z+1/2'
'-y+1, -x+1, z+1/2'
'y+1, -x+1, -z+1/2'
'-y+1, x+1, -z+1/2'
'x+1, z+1, y+1/2'
'-x+1, z+1, -y+1/2'
'-x+1, -z+1, y+1/2'
'x+1, -z+1, -y+1/2'
'z+1, y+1, x+1/2'
'z+1, -y+1, -x+1/2'
'-z+1, y+1, -x+1/2'
'-z+1, -y+1, x+1/2'

loop_
_atom_site_label
_atom_site_type_symbol
_atom_site_fract_x
_atom_site_fract_y
_atom_site_fract_z
_atom_site_U_iso_or_equiv
_atom_site_adp_type
_atom_site_occupancy
_atom_site_symmetry_multiplicity
_atom_site_calc_flag
_atom_site_refinement_flags
Sn1 Sn 0.0000 0.2500 0.0000 0.0143(4) Uani 1 4 d S
Cu1 Cu -0.08788(17) 0.08788(17) 0.08788(17) 0.0282(14) Uani 1 3 d S
Cu2 Cu -0.08906(16) 0.08906(16) -0.08906(16) 0.0233(12) Uani 1 3 d S
S1 S -0.10943(11) 0.17423(9) 0.0003(6) 0.0188(5) Uani 1 1 d .
N1 N -0.2500 0.2500 0.0000 0.26(2) Uiso 1 4 d SU
C1 C -0.2500 0.2500 0.128(3) 0.27(2) Uiso 1 2 d SU
N2 N -0.2500 0.2500 0.2500 0.27(2) Uiso 1 12 d SU

loop_
_atom_site_aniso_label
_atom_site_aniso_U_11
_atom_site_aniso_U_22
_atom_site_aniso_U_33
_atom_site_aniso_U_23
_atom_site_aniso_U_13
_atom_site_aniso_U_12
Sn1 0.0149(4) 0.0131(5) 0.0149(4) 0.000 0.000 0.000
Cu1 0.0282(14) 0.0282(14) 0.0282(14) 0.0091(14) -0.0091(14) -0.0091(14)
Cu2 0.0233(12) 0.0233(12) 0.0233(12) 0.0003(11) -0.0003(11) 0.0003(11)
S1 0.0186(10) 0.0181(9) 0.0198(10) -0.004(4) 0.004(4) -0.0031(7)

loop_
_atom_type_symbol
_atom_type_description
_atom_type_scat_dispersion_real
_atom_type_scat_dispersion_imag
_atom_type_scat_source
C C 0.0033 0.0016 'International Tables Vol C Tables 4.2.6.8 and 6.1.1.4'
H H 0.0000 0.0000 'International Tables Vol C Tables 4.2.6.8 and 6.1.1.4'
N N 0.0061 0.0033 'International Tables Vol C Tables 4.2.6.8 and 6.1.1.4'
O O 0.0106 0.0060 'International Tables Vol C Tables 4.2.6.8 and 6.1.1.4'
S S 0.1246 0.1234 'International Tables Vol C Tables 4.2.6.8 and 6.1.1.4'
Cu Cu 0.3201 1.2651 'International Tables Vol C Tables 4.2.6.8 and 6.1.1.4'
Sn Sn -0.6537 1.4246 'International Tables Vol C Tables 4.2.6.8 and 6.1.1.4'

loop_
_geom_angle_atom_site_label_1
_geom_angle_atom_site_label_2
_geom_angle_atom_site_label_3
_geom_angle
_geom_angle_site_symmetry_1
_geom_angle_site_symmetry_3
S1 Sn1 S1 108.91(4) 70_454 .
S1 Sn1 S1 108.91(4) 70_454 3
S1 Sn1 S1 110.60(9) . 3
S1 Sn1 S1 110.60(9) 70_454 72_454
S1 Sn1 S1 108.91(4) . 72_454
S1 Sn1 S1 108.91(4) 3 72_454
S1 Cu1 S1 119.13(7) 7 10
S1 Cu1 S1 119.13(8) 7 .
S1 Cu1 S1 119.13(7) 10 .
S1 Cu2 S1 119.45(6) 12 .
S1 Cu2 S1 119.45(6) 12 6
S1 Cu2 S1 119.45(6) . 6
Cu1 S1 Cu2 90.12(9) . .
Cu1 S1 Sn1 104.7(2) . .
Cu2 S1 Sn1 104.6(2) . .

loop_
_geom_bond_atom_site_label_1
_geom_bond_atom_site_label_2
_geom_bond_distance
_geom_bond_site_symmetry_2
Sn1 S1 2.4012(18) 70_454
Sn1 S1 2.4012(18) .
Sn1 S1 2.4012(18) 3
Sn1 S1 2.4012(18) 72_454
Cu1 S1 2.253(7) 7
Cu1 S1 2.253(7) 10
Cu1 S1 2.253(7) .
Cu2 S1 2.257(7) 12
Cu2 S1 2.257(7) .
Cu2 S1 2.257(7) 6
